data_8106309
loop_
_publ_author_name
'Chen, Xuanhuang'
'Wu, Feng'
'Huang, Manwei'
'Zheng, Jinqing'
'Yu, Zhengxi'
'Chen, Jinhui'

_publ_section_title
;
 Crystal structure of ethyl
 4-(3,4-dimethylphenyl)-2,7,7-trimethyl-5-oxo-1,4,5,6,7,8-hexahydroquinoline-3-carboxylate,
 C23H29NO3
;
_journal_issue 5
_journal_name_full 'Zeitschrift f\"ur Kristallographie - New Crystal Structures'
_journal_page_first 821
_journal_page_last 822
_journal_paper_doi 10.1515/ncrs-2018-0033
_journal_volume 233
_journal_year 2018
_chemical_formula_moiety 'C23 H29 N O3'
_chemical_formula_sum 'C23 H29 N O3'
_chemical_formula_weight 367.47
_space_group_crystal_system orthorhombic
_space_group_IT_number 60
_space_group_name_Hall '-P 2n 2ab'
_space_group_name_H-M_alt 'P b c n'
_atom_sites_solution_hydrogens geom
_cell_angle_alpha 90
_cell_angle_beta 90
_cell_angle_gamma 90
_cell_formula_units_Z 8
_cell_length_a 18.781(7)
_cell_length_b 15.749(6)
_cell_length_c 14.081(5)
_cell_measurement_reflns_used 1473
_cell_measurement_temperature 296(2)
_cell_measurement_theta_max 17.88
_cell_measurement_theta_min 2.22
_cell_volume 4165(3)
_computing_cell_refinement 'SAINT v7.60A (Bruker, 2009)'
_computing_data_collection 'Bruker APEX2 (Bruker, 2008)'
_computing_data_reduction 'SAINT v7.60A (Bruker, 2009)'
_computing_molecular_graphics 'Olex2 (Dolomanov et al., 2009)'
_computing_publication_material 'Olex2 (Dolomanov et al., 2009)'
_computing_structure_refinement 'ShelXL (Sheldrick, 2015)'
_computing_structure_solution 'SHELXS-97 (Sheldrick, 2008)'
_diffrn_ambient_temperature 296.15
_diffrn_measured_fraction_theta_full 0.998
_diffrn_measured_fraction_theta_max 0.998
_diffrn_measurement_device_type 'Bruker APEX-II CCD'
_diffrn_measurement_method '\f and \w scans'
_diffrn_radiation_monochromator graphite
_diffrn_radiation_type MoK\a
_diffrn_radiation_wavelength 0.71073
_diffrn_reflns_av_R_equivalents 0.0909
_diffrn_reflns_av_unetI/netI 0.0692
_diffrn_reflns_Laue_measured_fraction_full 0.998
_diffrn_reflns_Laue_measured_fraction_max 0.998
_diffrn_reflns_limit_h_max 15
_diffrn_reflns_limit_h_min -22
_diffrn_reflns_limit_k_max 18
_diffrn_reflns_limit_k_min -18
_diffrn_reflns_limit_l_max 16
_diffrn_reflns_limit_l_min -16
_diffrn_reflns_number 19918
_diffrn_reflns_point_group_measured_fraction_full 0.998
_diffrn_reflns_point_group_measured_fraction_max 0.998
_diffrn_reflns_theta_full 24.992
_diffrn_reflns_theta_max 24.992
_diffrn_reflns_theta_min 2.169
_diffrn_standards_number 0
_exptl_absorpt_coefficient_mu 0.077
_exptl_absorpt_correction_T_max 0.9863
_exptl_absorpt_correction_T_min 0.9803
_exptl_absorpt_correction_type none
_exptl_absorpt_process_details SADABS
_exptl_crystal_colour colorless
_exptl_crystal_density_diffrn 1.172
_exptl_crystal_density_meas .
_exptl_crystal_density_method 'not measured'
_exptl_crystal_description block
_exptl_crystal_F_000 1584
_exptl_crystal_size_max 0.26
_exptl_crystal_size_mid 0.23
_exptl_crystal_size_min 0.18
_refine_diff_density_max 0.191
_refine_diff_density_min -0.164
_refine_diff_density_rms 0.041
_refine_ls_extinction_coef .
_refine_ls_extinction_method none
_refine_ls_goodness_of_fit_ref 0.988
_refine_ls_hydrogen_treatment constr
_refine_ls_matrix_type full
_refine_ls_number_parameters 244
_refine_ls_number_reflns 3667
_refine_ls_number_restraints 0
_refine_ls_restrained_S_all 0.988
_refine_ls_R_factor_all 0.1274
_refine_ls_R_factor_gt 0.0614
_refine_ls_shift/su_max 0.000
_refine_ls_shift/su_mean 0.000
_refine_ls_structure_factor_coef Fsqd
_refine_ls_weighting_details 'w=1/[\s^2^(Fo^2^)+(0.0962P)^2^] where P=(Fo^2^+2Fc^2^)/3'
_refine_ls_weighting_scheme calc
_refine_ls_wR_factor_gt 0.1610
_refine_ls_wR_factor_ref 0.1874
_reflns_Friedel_coverage 0.000
_reflns_Friedel_fraction_full .
_reflns_Friedel_fraction_max .
_reflns_number_gt 1943
_reflns_number_total 3667
_reflns_threshold_expression 'I > 2\s(I)'
_cod_data_source_file suppl_ncrs-2018-0033_suppl.cif
_cod_data_source_block a
_cod_database_code 8106309
_shelx_space_group_comment
;
The symmetry employed for this shelxl refinement is uniquely defined
by the following loop, which should always be used as a source of
symmetry information in preference to the above space-group names.
They are only intended as comments.
;
_shelx_estimated_absorpt_t_max 0.986
_shelx_estimated_absorpt_t_min 0.980
_olex2_refinement_description
;
1. Fixed Uiso
 At 1.2 times of:
  All C(H) groups, All C(H,H) groups, All N(H) groups
 At 1.5 times of:
  All C(H,H,H) groups
2.a Ternary CH refined with riding coordinates:
 C7(H7)
2.b Secondary CH2 refined with riding coordinates:
 C2(H2A,H2B), C10(H10A,H10B), C14(H14A,H14B)
2.c Me refined with riding coordinates:
 C1(H1A,H1B,H1C), C6(H6A,H6B,H6C), C12(H12A,H12B,H12C), C13(H13A,H13B,H13C),
 C19(H19A,H19B,H19C), C21(H21A,H21B,H21C)
2.d Aromatic/amide H refined with riding coordinates:
 N1(H1), C17(H17), C22(H22), C23(H23)
;
_olex2_submission_special_instructions 'No special instructions were received'

loop_
_space_group_symop_operation_xyz
'x, y, z'
'-x+1/2, -y+1/2, z+1/2'
'-x, y, -z+1/2'
'x+1/2, -y+1/2, -z'
'-x, -y, -z'
'x-1/2, y-1/2, -z-1/2'
'x, -y, z-1/2'
'-x-1/2, y-1/2, z'

loop_
_atom_site_label
_atom_site_type_symbol
_atom_site_fract_x
_atom_site_fract_y
_atom_site_fract_z
_atom_site_U_iso_or_equiv
_atom_site_adp_type
_atom_site_occupancy
_atom_site_site_symmetry_order
_atom_site_calc_flag
_atom_site_refinement_flags_posn
_atom_site_refinement_flags_adp
_atom_site_refinement_flags_occupancy
_atom_site_disorder_assembly
_atom_site_disorder_group
N1 N 0.10548(12) 0.07818(13) 0.65500(14) 0.0576(6) Uani 1 1 d . . . . .
H1 H 0.104946 0.068050 0.715013 0.069 Uiso 1 1 calc R . . . .
O1 O 0.14792(13) 0.26879(12) 0.40841(16) 0.0898(8) Uani 1 1 d . . . . .
O2 O 0.12032(17) 0.32747(15) 0.5445(2) 0.1276(11) Uani 1 1 d . . . . .
O3 O 0.09991(11) -0.03366(12) 0.34964(13) 0.0723(6) Uani 1 1 d . . . . .
C1 C 0.2191(3) 0.3521(3) 0.3095(4) 0.1380(17) Uani 1 1 d . . . . .
H1A H 0.225778 0.407638 0.282878 0.207 Uiso 1 1 calc R . . . .
H1B H 0.260082 0.336943 0.346517 0.207 Uiso 1 1 calc R . . . .
H1C H 0.212789 0.311600 0.259264 0.207 Uiso 1 1 calc R . . . .
C2 C 0.1587(3) 0.3523(2) 0.3676(3) 0.1174(15) Uani 1 1 d . . . . .
H2A H 0.117307 0.368275 0.330594 0.141 Uiso 1 1 calc R . . . .
H2B H 0.164701 0.393671 0.418032 0.141 Uiso 1 1 calc R . . . .
C3 C 0.13036(16) 0.26519(19) 0.4993(2) 0.0690(8) Uani 1 1 d . . . . .
C4 C 0.12609(13) 0.17694(15) 0.53295(19) 0.0520(7) Uani 1 1 d . . . . .
C5 C 0.11260(14) 0.16090(16) 0.6253(2) 0.0552(7) Uani 1 1 d . . . . .
C6 C 0.10223(18) 0.2245(2) 0.7027(2) 0.0832(10) Uani 1 1 d . . . . .
H6A H 0.093406 0.195449 0.761525 0.125 Uiso 1 1 calc R . . . .
H6B H 0.144283 0.258684 0.708720 0.125 Uiso 1 1 calc R . . . .
H6C H 0.062318 0.260106 0.687725 0.125 Uiso 1 1 calc R . . . .
C7 C 0.14042(13) 0.10588(15) 0.46322(18) 0.0510(7) Uani 1 1 d . . . . .
H7 H 0.115460 0.119339 0.403981 0.061 Uiso 1 1 calc R . . . .
C8 C 0.11088(13) 0.02347(15) 0.50057(17) 0.0464(6) Uani 1 1 d . . . . .
C9 C 0.09587(13) -0.04418(16) 0.43617(18) 0.0502(7) Uani 1 1 d . . . . .
C10 C 0.07264(15) -0.12867(16) 0.47466(19) 0.0609(8) Uani 1 1 d . . . . .
H10A H 0.091028 -0.172993 0.433601 0.073 Uiso 1 1 calc R . . . .
H10B H 0.021073 -0.131533 0.472324 0.073 Uiso 1 1 calc R . . . .
C11 C 0.09671(15) -0.14669(16) 0.57617(19) 0.0582(8) Uani 1 1 d . . . . .
C12 C 0.17705(17) -0.1621(2) 0.5782(2) 0.0801(9) Uani 1 1 d . . . . .
H12A H 0.188344 -0.210534 0.539729 0.120 Uiso 1 1 calc R . . . .
H12B H 0.201260 -0.113000 0.553828 0.120 Uiso 1 1 calc R . . . .
H12C H 0.192011 -0.172292 0.642404 0.120 Uiso 1 1 calc R . . . .
C13 C 0.0582(2) -0.22514(18) 0.6132(2) 0.0911(11) Uani 1 1 d . . . . .
H13A H 0.070873 -0.273393 0.575097 0.137 Uiso 1 1 calc R . . . .
H13B H 0.071776 -0.235247 0.677926 0.137 Uiso 1 1 calc R . . . .
H13C H 0.007704 -0.216207 0.609819 0.137 Uiso 1 1 calc R . . . .
C14 C 0.07673(15) -0.07050(16) 0.63625(18) 0.0559(7) Uani 1 1 d . . . . .
H14A H 0.025491 -0.069896 0.644896 0.067 Uiso 1 1 calc R . . . .
H14B H 0.098421 -0.076434 0.698414 0.067 Uiso 1 1 calc R . . . .
C15 C 0.09925(13) 0.01181(15) 0.59424(17) 0.0476(7) Uani 1 1 d . . . . .
C16 C 0.21863(15) 0.09689(15) 0.4408(2) 0.0547(7) Uani 1 1 d . . . . .
C17 C 0.26708(15) 0.07817(16) 0.5110(2) 0.0647(8) Uani 1 1 d . . . . .
H17 H 0.250578 0.072166 0.572862 0.078 Uiso 1 1 calc R . . . .
C18 C 0.33878(18) 0.06786(18) 0.4942(3) 0.0814(10) Uani 1 1 d . . . . .
C19 C 0.38787(18) 0.0431(2) 0.5741(3) 0.1186(16) Uani 1 1 d . . . . .
H19A H 0.435687 0.038662 0.550470 0.178 Uiso 1 1 calc R . . . .
H19B H 0.386008 0.085582 0.622933 0.178 Uiso 1 1 calc R . . . .
H19C H 0.373229 -0.010570 0.599698 0.178 Uiso 1 1 calc R . . . .
C20 C 0.3630(2) 0.0779(2) 0.4022(4) 0.0988(14) Uani 1 1 d . . . . .
C21 C 0.4416(2) 0.0694(3) 0.3764(4) 0.162(2) Uani 1 1 d . . . . .
H21A H 0.468652 0.056565 0.432482 0.243 Uiso 1 1 calc R . . . .
H21B H 0.447451 0.024478 0.330954 0.243 Uiso 1 1 calc R . . . .
H21C H 0.458279 0.121776 0.349510 0.243 Uiso 1 1 calc R . . . .
C22 C 0.3151(2) 0.0963(2) 0.3311(3) 0.1014(13) Uani 1 1 d . . . . .
H22 H 0.331414 0.102587 0.269092 0.122 Uiso 1 1 calc R . . . .
C23 C 0.24369(18) 0.10566(19) 0.3498(2) 0.0768(10) Uani 1 1 d . . . . .
H23 H 0.212281 0.117944 0.300582 0.092 Uiso 1 1 calc R . . . .

loop_
_atom_site_aniso_label
_atom_site_aniso_U_11
_atom_site_aniso_U_22
_atom_site_aniso_U_33
_atom_site_aniso_U_23
_atom_site_aniso_U_13
_atom_site_aniso_U_12
N1 0.0822(17) 0.0512(14) 0.0393(12) -0.0011(11) 0.0004(11) -0.0021(11)
O1 0.134(2) 0.0521(13) 0.0835(17) 0.0185(11) 0.0245(14) 0.0065(12)
O2 0.217(3) 0.0484(14) 0.117(2) -0.0046(15) 0.053(2) 0.0114(16)
O3 0.1083(17) 0.0658(13) 0.0429(12) -0.0028(10) -0.0016(11) -0.0003(11)
C1 0.170(5) 0.100(3) 0.144(4) 0.032(3) 0.035(4) -0.029(3)
C2 0.177(4) 0.053(2) 0.122(3) 0.034(2) 0.049(3) 0.016(2)
C3 0.077(2) 0.0495(19) 0.080(2) 0.0071(18) 0.0106(17) 0.0051(15)
C4 0.0552(17) 0.0434(15) 0.0574(18) 0.0029(13) -0.0005(13) 0.0006(12)
C5 0.0595(19) 0.0478(16) 0.0584(18) -0.0034(14) -0.0018(14) 0.0001(13)
C6 0.113(3) 0.066(2) 0.070(2) -0.0182(17) 0.0028(18) 0.0019(18)
C7 0.0592(18) 0.0466(15) 0.0472(15) 0.0030(12) -0.0025(13) 0.0018(12)
C8 0.0522(16) 0.0441(15) 0.0428(15) 0.0025(12) -0.0013(12) 0.0026(12)
C9 0.0595(18) 0.0503(16) 0.0407(16) 0.0012(13) -0.0033(13) 0.0052(12)
C10 0.079(2) 0.0480(16) 0.0562(18) -0.0027(13) -0.0048(14) -0.0040(14)
C11 0.074(2) 0.0456(16) 0.0549(17) 0.0068(13) -0.0016(15) 0.0003(14)
C12 0.085(2) 0.079(2) 0.076(2) 0.0002(17) -0.0064(18) 0.0198(18)
C13 0.137(3) 0.0539(19) 0.083(2) 0.0129(17) 0.004(2) -0.0128(19)
C14 0.0701(19) 0.0525(16) 0.0451(15) 0.0069(13) 0.0004(13) -0.0018(13)
C15 0.0540(17) 0.0447(15) 0.0441(16) -0.0002(12) -0.0017(12) 0.0012(12)
C16 0.0580(18) 0.0424(15) 0.0637(19) 0.0069(13) 0.0072(15) 0.0015(13)
C17 0.061(2) 0.0491(16) 0.084(2) -0.0025(15) -0.0008(17) 0.0008(13)
C18 0.062(2) 0.0483(18) 0.134(3) -0.010(2) -0.002(2) 0.0000(15)
C19 0.075(3) 0.076(2) 0.205(5) -0.013(3) -0.051(3) 0.010(2)
C20 0.066(3) 0.053(2) 0.178(5) 0.002(2) 0.033(3) 0.0021(18)
C21 0.075(3) 0.117(3) 0.294(7) 0.012(4) 0.068(3) 0.007(2)
C22 0.099(3) 0.076(2) 0.130(4) 0.020(2) 0.062(3) 0.006(2)
C23 0.081(3) 0.068(2) 0.081(2) 0.0164(17) 0.0258(19) 0.0106(17)

loop_
_atom_type_symbol
_atom_type_description
_atom_type_scat_dispersion_real
_atom_type_scat_dispersion_imag
_atom_type_scat_source
C C 0.0033 0.0016 'International Tables Vol C Tables 4.2.6.8 and 6.1.1.4'
H H 0.0000 0.0000 'International Tables Vol C Tables 4.2.6.8 and 6.1.1.4'
N N 0.0061 0.0033 'International Tables Vol C Tables 4.2.6.8 and 6.1.1.4'
O O 0.0106 0.0060 'International Tables Vol C Tables 4.2.6.8 and 6.1.1.4'

loop_
_geom_angle_atom_site_label_1
_geom_angle_atom_site_label_2
_geom_angle_atom_site_label_3
_geom_angle
_geom_angle_site_symmetry_1
_geom_angle_site_symmetry_3
C5 N1 H1 118.4 . .
C15 N1 H1 118.4 . .
C15 N1 C5 123.2(2) . .
C3 O1 C2 117.2(3) . .
H1A C1 H1B 109.5 . .
H1A C1 H1C 109.5 . .
H1B C1 H1C 109.5 . .
C2 C1 H1A 109.5 . .
C2 C1 H1B 109.5 . .
C2 C1 H1C 109.5 . .
O1 C2 H2A 109.6 . .
O1 C2 H2B 109.6 . .
C1 C2 O1 110.1(3) . .
C1 C2 H2A 109.6 . .
C1 C2 H2B 109.6 . .
H2A C2 H2B 108.2 . .
O1 C3 C4 111.4(3) . .
O2 C3 O1 121.6(3) . .
O2 C3 C4 127.0(3) . .
C3 C4 C7 118.7(2) . .
C5 C4 C3 119.9(3) . .
C5 C4 C7 121.4(2) . .
N1 C5 C6 113.6(2) . .
C4 C5 N1 119.3(2) . .
C4 C5 C6 127.1(3) . .
C5 C6 H6A 109.5 . .
C5 C6 H6B 109.5 . .
C5 C6 H6C 109.5 . .
H6A C6 H6B 109.5 . .
H6A C6 H6C 109.5 . .
H6B C6 H6C 109.5 . .
C4 C7 H7 107.9 . .
C8 C7 C4 110.2(2) . .
C8 C7 H7 107.9 . .
C8 C7 C16 110.5(2) . .
C16 C7 C4 112.2(2) . .
C16 C7 H7 107.9 . .
C9 C8 C7 119.6(2) . .
C15 C8 C7 121.2(2) . .
C15 C8 C9 119.2(2) . .
O3 C9 C8 121.0(2) . .
O3 C9 C10 119.6(2) . .
C8 C9 C10 119.3(2) . .
C9 C10 H10A 108.6 . .
C9 C10 H10B 108.6 . .
C9 C10 C11 114.6(2) . .
H10A C10 H10B 107.6 . .
C11 C10 H10A 108.6 . .
C11 C10 H10B 108.6 . .
C10 C11 C12 109.9(2) . .
C13 C11 C10 109.3(2) . .
C13 C11 C12 109.5(2) . .
C14 C11 C10 107.6(2) . .
C14 C11 C12 111.1(2) . .
C14 C11 C13 109.5(2) . .
C11 C12 H12A 109.5 . .
C11 C12 H12B 109.5 . .
C11 C12 H12C 109.5 . .
H12A C12 H12B 109.5 . .
H12A C12 H12C 109.5 . .
H12B C12 H12C 109.5 . .
C11 C13 H13A 109.5 . .
C11 C13 H13B 109.5 . .
C11 C13 H13C 109.5 . .
H13A C13 H13B 109.5 . .
H13A C13 H13C 109.5 . .
H13B C13 H13C 109.5 . .
C11 C14 H14A 108.9 . .
C11 C14 H14B 108.9 . .
H14A C14 H14B 107.7 . .
C15 C14 C11 113.5(2) . .
C15 C14 H14A 108.9 . .
C15 C14 H14B 108.9 . .
N1 C15 C14 116.5(2) . .
C8 C15 N1 119.9(2) . .
C8 C15 C14 123.6(2) . .
C17 C16 C7 120.9(2) . .
C23 C16 C7 121.3(3) . .
C23 C16 C17 117.8(3) . .
C16 C17 H17 118.4 . .
C16 C17 C18 123.3(3) . .
C18 C17 H17 118.4 . .
C17 C18 C19 120.1(4) . .
C17 C18 C20 118.0(4) . .
C20 C18 C19 121.9(4) . .
C18 C19 H19A 109.5 . .
C18 C19 H19B 109.5 . .
C18 C19 H19C 109.5 . .
H19A C19 H19B 109.5 . .
H19A C19 H19C 109.5 . .
H19B C19 H19C 109.5 . .
C18 C20 C21 122.2(4) . .
C22 C20 C18 119.4(3) . .
C22 C20 C21 118.5(4) . .
C20 C21 H21A 109.5 . .
C20 C21 H21B 109.5 . .
C20 C21 H21C 109.5 . .
H21A C21 H21B 109.5 . .
H21A C21 H21C 109.5 . .
H21B C21 H21C 109.5 . .
C20 C22 H22 119.3 . .
C23 C22 C20 121.4(4) . .
C23 C22 H22 119.3 . .
C16 C23 C22 120.2(3) . .
C16 C23 H23 119.9 . .
C22 C23 H23 119.9 . .

loop_
_geom_bond_atom_site_label_1
_geom_bond_atom_site_label_2
_geom_bond_distance
_geom_bond_site_symmetry_2
N1 H1 0.8600 .
N1 C5 1.375(3) .
N1 C15 1.356(3) .
O1 C2 1.449(3) .
O1 C3 1.323(4) .
O2 C3 1.184(3) .
O3 C9 1.232(3) .
C1 H1A 0.9600 .
C1 H1B 0.9600 .
C1 H1C 0.9600 .
C1 C2 1.398(5) .
C2 H2A 0.9700 .
C2 H2B 0.9700 .
C3 C4 1.470(4) .
C4 C5 1.349(4) .
C4 C7 1.513(3) .
C5 C6 1.493(4) .
C6 H6A 0.9600 .
C6 H6B 0.9600 .
C6 H6C 0.9600 .
C7 H7 0.9800 .
C7 C8 1.506(3) .
C7 C16 1.509(4) .
C8 C9 1.427(3) .
C8 C15 1.349(3) .
C9 C10 1.501(4) .
C10 H10A 0.9700 .
C10 H10B 0.9700 .
C10 C11 1.526(4) .
C11 C12 1.528(4) .
C11 C13 1.523(4) .
C11 C14 1.515(4) .
C12 H12A 0.9600 .
C12 H12B 0.9600 .
C12 H12C 0.9600 .
C13 H13A 0.9600 .
C13 H13B 0.9600 .
C13 H13C 0.9600 .
C14 H14A 0.9700 .
C14 H14B 0.9700 .
C14 C15 1.486(3) .
C16 C17 1.375(4) .
C16 C23 1.372(4) .
C17 H17 0.9300 .
C17 C18 1.377(4) .
C18 C19 1.506(5) .
C18 C20 1.381(5) .
C19 H19A 0.9600 .
C19 H19B 0.9600 .
C19 H19C 0.9600 .
C20 C21 1.527(5) .
C20 C22 1.378(5) .
C21 H21A 0.9600 .
C21 H21B 0.9600 .
C21 H21C 0.9600 .
C22 H22 0.9300 .
C22 C23 1.375(5) .
C23 H23 0.9300 .

loop_
_geom_torsion_atom_site_label_1
_geom_torsion_atom_site_label_2
_geom_torsion_atom_site_label_3
_geom_torsion_atom_site_label_4
_geom_torsion
_geom_torsion_site_symmetry_1
_geom_torsion_site_symmetry_2
_geom_torsion_site_symmetry_3
_geom_torsion_site_symmetry_4
O1 C3 C4 C5 176.4(3) . . . .
O1 C3 C4 C7 -0.8(4) . . . .
O2 C3 C4 C5 -3.2(5) . . . .
O2 C3 C4 C7 179.5(3) . . . .
O3 C9 C10 C11 157.0(2) . . . .
C2 O1 C3 O2 3.8(5) . . . .
C2 O1 C3 C4 -175.9(3) . . . .
C3 O1 C2 C1 137.0(4) . . . .
C3 C4 C5 N1 177.0(2) . . . .
C3 C4 C5 C6 -1.4(4) . . . .
C3 C4 C7 C8 -161.6(2) . . . .
C3 C4 C7 C16 74.7(3) . . . .
C4 C7 C8 C9 158.4(2) . . . .
C4 C7 C8 C15 -22.5(3) . . . .
C4 C7 C16 C17 61.1(3) . . . .
C4 C7 C16 C23 -120.0(3) . . . .
C5 N1 C15 C8 10.3(4) . . . .
C5 N1 C15 C14 -167.4(2) . . . .
C5 C4 C7 C8 21.2(3) . . . .
C5 C4 C7 C16 -102.4(3) . . . .
C7 C4 C5 N1 -5.8(4) . . . .
C7 C4 C5 C6 175.8(3) . . . .
C7 C8 C9 O3 -7.3(4) . . . .
C7 C8 C9 C10 174.6(2) . . . .
C7 C8 C15 N1 8.4(4) . . . .
C7 C8 C15 C14 -174.0(2) . . . .
C7 C16 C17 C18 178.9(2) . . . .
C7 C16 C23 C22 -179.4(3) . . . .
C8 C7 C16 C17 -62.4(3) . . . .
C8 C7 C16 C23 116.5(3) . . . .
C8 C9 C10 C11 -24.9(4) . . . .
C9 C8 C15 N1 -172.5(2) . . . .
C9 C8 C15 C14 5.0(4) . . . .
C9 C10 C11 C12 -70.8(3) . . . .
C9 C10 C11 C13 169.0(2) . . . .
C9 C10 C11 C14 50.2(3) . . . .
C10 C11 C14 C15 -49.2(3) . . . .
C11 C14 C15 N1 -158.5(2) . . . .
C11 C14 C15 C8 23.9(4) . . . .
C12 C11 C14 C15 71.0(3) . . . .
C13 C11 C14 C15 -167.9(2) . . . .
C15 N1 C5 C4 -11.6(4) . . . .
C15 N1 C5 C6 167.0(2) . . . .
C15 C8 C9 O3 173.7(2) . . . .
C15 C8 C9 C10 -4.4(4) . . . .
C16 C7 C8 C9 -76.9(3) . . . .
C16 C7 C8 C15 102.1(3) . . . .
C16 C17 C18 C19 -177.0(3) . . . .
C16 C17 C18 C20 0.8(4) . . . .
C17 C16 C23 C22 -0.4(4) . . . .
C17 C18 C20 C21 178.9(3) . . . .
C17 C18 C20 C22 -1.0(5) . . . .
C18 C20 C22 C23 0.6(5) . . . .
C19 C18 C20 C21 -3.4(5) . . . .
C19 C18 C20 C22 176.7(3) . . . .
C20 C22 C23 C16 0.2(5) . . . .
C21 C20 C22 C23 -179.3(3) . . . .
C23 C16 C17 C18 -0.1(4) . . . .
